data_7219010
loop_
_publ_author_name
'Xiong, J.'
'Kubo, K.'
'Noro, S.'
'Akutagawa, T.'
'Nakamura, T.'

_publ_section_title
;
 Supramolecular cations of (m-halogenated-anilinium)(dibenzo[18]crown-6)
 in Keggin [SMo12O402&#x2212;] polyoxometallates
;
_journal_issue 4
_journal_name_full CrystEngComm
_journal_page_first 856
_journal_paper_doi 10.1039/C4CE01988A
_journal_volume 17
_journal_year 2015
_chemical_formula_sum 'C60 H72 F2 Mo12 N6 O52 S'
_chemical_formula_weight 2930.59
_chemical_name_systematic
; 
 ? 
;
_space_group_IT_number 14
_symmetry_cell_setting monoclinic
_symmetry_space_group_name_Hall '-P 2yn'
_symmetry_space_group_name_H-M 'P 1 21/n 1'
_atom_sites_solution_hydrogens geom
_atom_sites_solution_primary direct
_atom_sites_solution_secondary difmap
_audit_creation_method SHELXL-97
_audit_update_record
;
2014-09-29 deposited with the CCDC.
2014-11-24 downloaded from the CCDC.
;
_cell_angle_alpha 90.00
_cell_angle_beta 105.06(3)
_cell_angle_gamma 90.00
_cell_formula_units_Z 2
_cell_length_a 11.310(2)
_cell_length_b 31.231(6)
_cell_length_c 13.308(3)
_cell_measurement_temperature 173(2)
_cell_volume 4539.2(17)
_computing_molecular_graphics 'Yadokari-XG 2009 (Wakita Nemoto et al., 2009)'
_computing_publication_material 'Yadokari-XG 2009 (Wakita,Nemoto et al., 2009)'
_computing_structure_refinement 'SHELXL-97 (Sheldrick, 1997)'
_computing_structure_solution 'SHELXS-97 (Sheldrick, 1990)'
_diffrn_ambient_temperature 173(2)
_diffrn_measured_fraction_theta_full 0.994
_diffrn_measured_fraction_theta_max 0.994
_diffrn_radiation_monochromator graphite
_diffrn_radiation_source 'fine-focus sealed tube'
_diffrn_radiation_type MoK\a
_diffrn_radiation_wavelength 0.71073
_diffrn_reflns_av_R_equivalents 0.0261
_diffrn_reflns_av_sigmaI/netI 0.0210
_diffrn_reflns_limit_h_max 14
_diffrn_reflns_limit_h_min -14
_diffrn_reflns_limit_k_max 40
_diffrn_reflns_limit_k_min -40
_diffrn_reflns_limit_l_max 17
_diffrn_reflns_limit_l_min -17
_diffrn_reflns_number 43398
_diffrn_reflns_theta_full 27.43
_diffrn_reflns_theta_max 27.43
_diffrn_reflns_theta_min 3.04
_exptl_absorpt_coefficient_mu 1.726
_exptl_absorpt_correction_T_max 0.813
_exptl_absorpt_correction_T_min 0.667
_exptl_absorpt_correction_type multi-scan
_exptl_absorpt_process_details
;
    Higashi, T. (1995). Program for Absorption Correction.
    Rigaku Corporation, Tokyo, Japan.
;
_exptl_crystal_colour black
_exptl_crystal_density_diffrn 2.144
_exptl_crystal_density_method 'not measured'
_exptl_crystal_description block
_exptl_crystal_F_000 2856.0
_exptl_crystal_size_max 0.42
_exptl_crystal_size_mid 0.20
_exptl_crystal_size_min 0.12
_refine_diff_density_max 1.679
_refine_diff_density_min -0.888
_refine_diff_density_rms 0.188
_refine_ls_extinction_method none
_refine_ls_goodness_of_fit_ref 1.130
_refine_ls_hydrogen_treatment mixed
_refine_ls_matrix_type full
_refine_ls_number_parameters 632
_refine_ls_number_reflns 10297
_refine_ls_number_restraints 0
_refine_ls_restrained_S_all 1.130
_refine_ls_R_factor_all 0.0415
_refine_ls_R_factor_gt 0.0382
_refine_ls_shift/su_max 0.002
_refine_ls_shift/su_mean 0.000
_refine_ls_structure_factor_coef Fsqd
_refine_ls_weighting_details 'calc w=1/[\s^2^(Fo^2^)+(0.0500P)^2^+11.3728P] where P=(Fo^2^+2Fc^2^)/3'
_refine_ls_weighting_scheme calc
_refine_ls_wR_factor_gt 0.0981
_refine_ls_wR_factor_ref 0.1010
_reflns_number_gt 9363
_reflns_number_total 10297
_reflns_threshold_expression >2sigma(I)
_cod_data_source_file c4ce01988a2.cif
_cod_data_source_block shelx
_cod_depositor_comments 'Adding full bibliography for 7219008--7219011.cif.'
_cod_original_cell_volume 4539.1(16)
_cod_original_sg_symbol_H-M 'P 21/n'
_cod_original_formula_sum ' C60 H72 F2 Mo12 N6 O52 S'
_cod_database_code 7219010

loop_
_symmetry_equiv_pos_as_xyz
'x, y, z'
'-x+1/2, y+1/2, -z+1/2'
'-x, -y, -z'
'x-1/2, -y-1/2, z-1/2'

loop_
_atom_site_label
_atom_site_type_symbol
_atom_site_fract_x
_atom_site_fract_y
_atom_site_fract_z
_atom_site_U_iso_or_equiv
_atom_site_adp_type
_atom_site_occupancy
_atom_site_symmetry_multiplicity
_atom_site_calc_flag
_atom_site_refinement_flags
_atom_site_disorder_assembly
_atom_site_disorder_group
S1 S 0.5000 0.5000 1.0000 0.0185(2) Uani 1 2 d S . .
Mo1 Mo 0.49943(3) 0.585500(9) 0.81949(2) 0.02387(8) Uani 1 1 d . . .
Mo2 Mo 0.52765(3) 0.476155(10) 0.74203(2) 0.02595(8) Uani 1 1 d . . .
Mo3 Mo 0.23816(3) 0.462568(10) 0.80355(3) 0.02856(8) Uani 1 1 d . . .
Mo4 Mo 0.77764(3) 0.527364(10) 0.93095(2) 0.02486(8) Uani 1 1 d . . .
Mo5 Mo 0.23477(3) 0.567337(10) 0.91743(3) 0.02862(8) Uani 1 1 d . . .
Mo6 Mo 0.48861(3) 0.390479(10) 0.91196(3) 0.02881(8) Uani 1 1 d . . .
F1 F 0.2823(4) 0.67704(16) 0.8803(3) 0.0582(16) Uani 0.673(8) 1 d P A 1
F2 F -0.0474(14) 0.7679(4) 0.7395(11) 0.092(5) Uani 0.327(8) 1 d P A 2
O1 O 0.4597(4) 0.54366(14) 0.9679(4) 0.0193(9) Uani 0.50 1 d P . .
O2 O 0.3626(4) 0.50033(14) 0.9675(4) 0.0195(9) Uani 0.50 1 d P . .
O3 O 0.4616(4) 0.47158(14) 0.9067(4) 0.0193(9) Uani 0.50 1 d P . .
O4 O 0.5484(4) 0.51519(14) 0.9183(4) 0.0193(9) Uani 0.50 1 d P . .
O5 O 0.3361(3) 0.59949(16) 1.0190(3) 0.0618(12) Uani 1 1 d . . .
O6 O 0.1126(3) 0.59804(11) 0.8750(3) 0.0419(7) Uani 1 1 d . . .
O7 O 0.1912(5) 0.53025(10) 1.0084(3) 0.0705(14) Uani 1 1 d . . .
O8 O 0.2006(5) 0.51886(10) 0.8173(2) 0.0658(13) Uani 1 1 d . . .
O9 O 0.3391(3) 0.58427(15) 0.8259(3) 0.0591(11) Uani 1 1 d . . .
O10 O 0.1166(3) 0.44446(10) 0.7161(2) 0.0384(7) Uani 1 1 d . . .
O11 O 0.3334(3) 0.40970(12) 0.8511(4) 0.0669(13) Uani 1 1 d . . .
O12 O 0.4668(3) 0.38552(16) 1.0422(3) 0.0652(12) Uani 1 1 d . . .
O13 O 0.4870(3) 0.34047(10) 0.8706(3) 0.0483(8) Uani 1 1 d . . .
O14 O 0.5379(3) 0.42296(13) 0.8001(4) 0.0690(13) Uani 1 1 d . . .
O15 O 0.3501(3) 0.47333(12) 0.7288(4) 0.0670(13) Uani 1 1 d . . .
O16 O 0.5372(3) 0.46703(12) 0.6220(2) 0.0467(8) Uani 1 1 d . . .
O17 O 0.6831(3) 0.49279(10) 0.8110(3) 0.0447(8) Uani 1 1 d . . .
O18 O 0.4880(3) 0.53872(10) 0.7358(3) 0.0447(8) Uani 1 1 d . . .
O19 O 0.5065(3) 0.62677(11) 0.7434(3) 0.0570(10) Uani 1 1 d . . .
O20 O 0.6745(3) 0.57150(10) 0.8740(3) 0.0466(8) Uani 1 1 d . . .
O21 O 0.8087(5) 0.54734(10) 1.0645(3) 0.0643(12) Uani 1 1 d . . .
O22 O 0.9040(3) 0.53783(11) 0.8959(3) 0.0517(9) Uani 1 1 d . . .
O23 O 0.3259(2) 0.69858(9) 0.4723(2) 0.0332(6) Uani 1 1 d . . .
O24 O 0.2966(2) 0.61287(8) 0.5367(2) 0.0309(6) Uani 1 1 d . . .
O25 O 0.0570(2) 0.58333(9) 0.5247(2) 0.0317(6) Uani 1 1 d . . .
O26 O -0.1315(2) 0.62913(9) 0.4344(2) 0.0313(6) Uani 1 1 d . . .
O27 O -0.1079(3) 0.71341(9) 0.3601(2) 0.0333(6) Uani 1 1 d . . .
O28 O 0.1362(3) 0.74636(9) 0.4058(3) 0.0421(7) Uani 1 1 d . . .
N1 N 0.0958(3) 0.67298(10) 0.5130(2) 0.0282(6) Uani 1 1 d . . .
H1A H 0.1505 0.6861 0.4862 0.042 Uiso 1 1 calc R . .
H1B H 0.0210 0.6774 0.4720 0.042 Uiso 1 1 calc R . .
H1C H 0.1113 0.6450 0.5177 0.042 Uiso 1 1 calc R . .
N2 N 0.7137(5) 0.69443(19) 0.6384(6) 0.086(2) Uani 1 1 d . . .
N3 N 0.0933(4) 0.64106(16) 0.3067(3) 0.0549(11) Uani 1 1 d . . .
C1 C 0.2418(4) 0.76782(13) 0.4521(3) 0.0354(9) Uani 1 1 d . . .
C2 C 0.2530(5) 0.81185(14) 0.4659(4) 0.0452(11) Uani 1 1 d . . .
H2 H 0.1842 0.8292 0.4440 0.054 Uiso 1 1 calc R . .
C3 C 0.3650(6) 0.83018(15) 0.5116(4) 0.0529(13) Uani 1 1 d . . .
H3 H 0.3709 0.8597 0.5216 0.064 Uiso 1 1 calc R . .
C4 C 0.4684(5) 0.80499(16) 0.5424(4) 0.0477(11) Uani 1 1 d . . .
H4 H 0.5443 0.8176 0.5709 0.057 Uiso 1 1 calc R . .
C5 C 0.4588(4) 0.76040(14) 0.5306(3) 0.0374(9) Uani 1 1 d . . .
H5 H 0.5280 0.7433 0.5524 0.045 Uiso 1 1 calc R . .
C6 C 0.3463(4) 0.74197(12) 0.4865(3) 0.0310(8) Uani 1 1 d . . .
C7 C 0.4276(4) 0.67082(13) 0.5130(4) 0.0359(9) Uani 1 1 d . . .
H7A H 0.4555 0.6740 0.5880 0.043 Uiso 1 1 calc R . .
H7B H 0.4948 0.6781 0.4834 0.043 Uiso 1 1 calc R . .
C8 C 0.3874(4) 0.62538(13) 0.4856(4) 0.0365(9) Uani 1 1 d . . .
H8A H 0.3544 0.6229 0.4109 0.044 Uiso 1 1 calc R . .
H8B H 0.4574 0.6064 0.5063 0.044 Uiso 1 1 calc R . .
C9 C 0.2599(4) 0.56944(12) 0.5126(3) 0.0312(8) Uani 1 1 d . . .
H9A H 0.3302 0.5507 0.5349 0.037 Uiso 1 1 calc R . .
H9B H 0.2276 0.5662 0.4380 0.037 Uiso 1 1 calc R . .
C10 C 0.1635(3) 0.55725(12) 0.5668(3) 0.0303(8) Uani 1 1 d . . .
H10A H 0.1429 0.5272 0.5554 0.036 Uiso 1 1 calc R . .
H10B H 0.1935 0.5621 0.6411 0.036 Uiso 1 1 calc R . .
C11 C -0.0511(3) 0.57164(12) 0.5461(3) 0.0283(7) Uani 1 1 d . . .
C12 C -0.0638(4) 0.53869(13) 0.6123(3) 0.0344(8) Uani 1 1 d . . .
H12 H 0.0042 0.5229 0.6473 0.041 Uiso 1 1 calc R . .
C13 C -0.1798(4) 0.52926(14) 0.6262(3) 0.0404(10) Uani 1 1 d . . .
H13 H -0.1885 0.5073 0.6710 0.049 Uiso 1 1 calc R . .
C14 C -0.2798(4) 0.55208(15) 0.5746(4) 0.0422(10) Uani 1 1 d . . .
H14 H -0.3567 0.5451 0.5828 0.051 Uiso 1 1 calc R . .
C15 C -0.2678(4) 0.58599(15) 0.5091(3) 0.0384(9) Uani 1 1 d . . .
H15 H -0.3362 0.6017 0.4747 0.046 Uiso 1 1 calc R . .
C16 C -0.1546(3) 0.59596(12) 0.4960(3) 0.0288(7) Uani 1 1 d . . .
C17 C -0.2350(3) 0.65364(14) 0.3774(3) 0.0350(8) Uani 1 1 d . . .
H17A H -0.2677 0.6708 0.4247 0.042 Uiso 1 1 calc R . .
H17B H -0.2991 0.6347 0.3393 0.042 Uiso 1 1 calc R . .
C18 C -0.1909(4) 0.68208(14) 0.3033(3) 0.0370(9) Uani 1 1 d . . .
H18A H -0.1502 0.6649 0.2616 0.044 Uiso 1 1 calc R . .
H18B H -0.2603 0.6962 0.2568 0.044 Uiso 1 1 calc R . .
C19 C -0.0610(4) 0.73971(15) 0.2916(4) 0.0408(10) Uani 1 1 d . . .
H19A H -0.1277 0.7552 0.2453 0.049 Uiso 1 1 calc R . .
H19B H -0.0224 0.7219 0.2495 0.049 Uiso 1 1 calc R . .
C20 C 0.0305(4) 0.77078(14) 0.3531(4) 0.0424(10) Uani 1 1 d . . .
H20A H 0.0526 0.7917 0.3072 0.051 Uiso 1 1 calc R . .
H20B H -0.0033 0.7858 0.4031 0.051 Uiso 1 1 calc R . .
C21 C 0.1032(3) 0.69036(12) 0.6173(3) 0.0295(7) Uani 1 1 d . . .
C22 C 0.1898(4) 0.67382(14) 0.7012(3) 0.0370(9) Uani 1 1 d . A .
H22 H 0.2424 0.6519 0.6931 0.044 Uiso 1 1 calc R . .
C23 C 0.1952(5) 0.69125(16) 0.7983(4) 0.0464(11) Uani 1 1 d . . .
C24 C 0.1172(6) 0.72295(17) 0.8127(4) 0.0563(14) Uani 1 1 d . A .
H24 H 0.1230 0.7340 0.8787 0.068 Uiso 1 1 calc R . .
C25 C 0.0290(6) 0.73822(17) 0.7261(5) 0.0590(15) Uani 1 1 d . . .
C26 C 0.0226(5) 0.72263(14) 0.6273(4) 0.0434(10) Uani 1 1 d . A .
H26 H -0.0341 0.7335 0.5694 0.052 Uiso 1 1 calc R . .
C27 C 0.8590(5) 0.63940(17) 0.7526(4) 0.0490(11) Uani 1 1 d . . .
H27A H 0.9162 0.6293 0.7159 0.073 Uiso 1 1 calc R . .
H27B H 0.8125 0.6157 0.7679 0.073 Uiso 1 1 calc R . .
H27C H 0.9027 0.6528 0.8164 0.073 Uiso 1 1 calc R . .
C28 C 0.7774(4) 0.66998(17) 0.6892(4) 0.0491(12) Uani 1 1 d . . .
C29 C 0.1085(6) 0.5865(2) 0.1651(5) 0.0636(15) Uani 1 1 d . . .
H29A H 0.0630 0.5970 0.0984 0.095 Uiso 1 1 calc R . .
H29B H 0.0760 0.5594 0.1787 0.095 Uiso 1 1 calc R . .
H29C H 0.1929 0.5832 0.1653 0.095 Uiso 1 1 calc R . .
C30 C 0.0989(4) 0.61699(15) 0.2455(4) 0.0404(10) Uani 1 1 d . . .

loop_
_atom_site_aniso_label
_atom_site_aniso_U_11
_atom_site_aniso_U_22
_atom_site_aniso_U_33
_atom_site_aniso_U_23
_atom_site_aniso_U_13
_atom_site_aniso_U_12
S1 0.0167(5) 0.0160(5) 0.0214(5) 0.0002(4) 0.0028(4) -0.0006(4)
Mo1 0.02239(14) 0.02241(15) 0.02523(15) 0.00453(11) 0.00336(11) -0.00323(11)
Mo2 0.02279(15) 0.03220(17) 0.02350(15) 0.00070(12) 0.00715(12) 0.00032(12)
Mo3 0.02469(15) 0.02479(16) 0.02955(16) 0.00194(12) -0.00486(12) -0.00648(12)
Mo4 0.02238(15) 0.02691(15) 0.02646(15) 0.00025(12) 0.00843(12) -0.00463(11)
Mo5 0.02553(16) 0.02715(16) 0.02907(16) -0.00105(12) -0.00030(12) 0.00918(12)
Mo6 0.02579(15) 0.01805(14) 0.04095(19) -0.00586(12) 0.00573(13) -0.00148(11)
F1 0.062(3) 0.071(3) 0.034(2) 0.003(2) -0.0023(19) -0.019(2)
F2 0.142(12) 0.057(7) 0.109(10) 0.007(6) 0.088(10) 0.029(7)
O1 0.016(2) 0.014(2) 0.026(2) 0.0011(17) 0.0025(17) -0.0022(16)
O2 0.015(2) 0.020(2) 0.023(2) 0.0000(18) 0.0038(17) -0.0011(17)
O3 0.020(2) 0.018(2) 0.019(2) -0.0024(17) 0.0023(17) -0.0002(17)
O4 0.018(2) 0.017(2) 0.023(2) 0.0005(17) 0.0038(17) -0.0006(17)
O5 0.0270(15) 0.117(3) 0.0426(18) -0.036(2) 0.0120(13) -0.0224(18)
O6 0.0292(14) 0.0502(18) 0.0455(17) 0.0110(14) 0.0084(13) 0.0155(13)
O7 0.155(4) 0.0258(15) 0.0263(16) -0.0006(13) 0.016(2) 0.000(2)
O8 0.148(4) 0.0240(15) 0.0253(15) 0.0001(12) 0.023(2) -0.005(2)
O9 0.0264(15) 0.110(3) 0.0423(18) -0.034(2) 0.0120(13) -0.0226(18)
O10 0.0305(14) 0.0455(17) 0.0332(15) -0.0010(13) -0.0027(12) -0.0151(12)
O11 0.0293(16) 0.062(2) 0.113(3) 0.060(2) 0.0262(19) 0.0124(15)
O12 0.0276(15) 0.124(4) 0.0452(19) -0.040(2) 0.0118(14) -0.0269(19)
O13 0.057(2) 0.0272(14) 0.067(2) -0.0166(15) 0.0272(17) -0.0078(14)
O14 0.0266(15) 0.068(2) 0.115(4) 0.058(2) 0.0237(19) 0.0115(16)
O15 0.0252(15) 0.060(2) 0.118(4) 0.057(2) 0.0229(19) 0.0106(15)
O16 0.0483(18) 0.060(2) 0.0282(15) -0.0116(14) 0.0040(13) 0.0152(16)
O17 0.0310(15) 0.0352(15) 0.0551(19) -0.0158(14) -0.0116(13) 0.0077(12)
O18 0.0279(14) 0.0363(15) 0.058(2) -0.0141(14) -0.0104(13) 0.0071(12)
O19 0.061(2) 0.0403(18) 0.051(2) 0.0240(15) -0.0186(17) -0.0213(16)
O20 0.0311(15) 0.0363(16) 0.059(2) -0.0151(15) -0.0131(14) 0.0050(12)
O21 0.140(4) 0.0244(15) 0.0290(16) 0.0013(12) 0.023(2) 0.0015(19)
O22 0.0266(14) 0.0475(18) 0.089(3) -0.0125(18) 0.0288(17) -0.0099(13)
O23 0.0270(13) 0.0275(13) 0.0441(16) 0.0030(12) 0.0075(12) 0.0020(11)
O24 0.0254(12) 0.0285(13) 0.0396(15) -0.0023(11) 0.0100(11) 0.0027(10)
O25 0.0250(12) 0.0316(14) 0.0381(15) 0.0081(11) 0.0075(11) 0.0029(11)
O26 0.0249(12) 0.0333(14) 0.0340(14) 0.0065(11) 0.0043(11) 0.0022(11)
O27 0.0336(14) 0.0352(14) 0.0306(14) 0.0045(11) 0.0073(11) 0.0061(12)
O28 0.0343(15) 0.0285(14) 0.063(2) 0.0156(14) 0.0122(14) 0.0076(12)
N1 0.0260(14) 0.0269(15) 0.0313(16) 0.0043(13) 0.0071(12) 0.0019(12)
N2 0.043(3) 0.066(3) 0.128(5) 0.009(4) -0.014(3) 0.006(2)
N3 0.060(3) 0.062(3) 0.045(2) -0.001(2) 0.017(2) 0.009(2)
C1 0.042(2) 0.0300(19) 0.038(2) 0.0065(16) 0.0172(18) 0.0032(17)
C2 0.061(3) 0.029(2) 0.049(3) 0.0060(19) 0.020(2) 0.007(2)
C3 0.081(4) 0.030(2) 0.046(3) -0.005(2) 0.013(3) -0.008(2)
C4 0.061(3) 0.041(2) 0.038(2) -0.0032(19) 0.007(2) -0.012(2)
C5 0.042(2) 0.039(2) 0.0300(19) 0.0014(17) 0.0073(17) -0.0023(18)
C6 0.037(2) 0.0300(18) 0.0293(18) 0.0038(15) 0.0145(16) 0.0016(16)
C7 0.0252(18) 0.035(2) 0.047(2) 0.0059(18) 0.0091(16) 0.0038(16)
C8 0.0280(18) 0.035(2) 0.050(2) 0.0017(18) 0.0164(17) 0.0073(16)
C9 0.0312(18) 0.0262(18) 0.036(2) -0.0016(15) 0.0093(16) 0.0053(15)
C10 0.0295(18) 0.0260(17) 0.0328(19) 0.0026(15) 0.0036(15) 0.0048(14)
C11 0.0287(17) 0.0302(18) 0.0260(17) -0.0043(14) 0.0068(14) -0.0018(14)
C12 0.041(2) 0.0329(19) 0.0296(19) 0.0006(16) 0.0090(16) -0.0013(17)
C13 0.054(3) 0.036(2) 0.035(2) -0.0003(17) 0.019(2) -0.0089(19)
C14 0.037(2) 0.047(2) 0.047(3) -0.002(2) 0.0193(19) -0.0096(19)
C15 0.0306(19) 0.045(2) 0.039(2) -0.0008(18) 0.0080(17) -0.0029(17)
C16 0.0288(17) 0.0309(18) 0.0259(17) -0.0033(15) 0.0056(14) -0.0024(15)
C17 0.0245(17) 0.038(2) 0.039(2) 0.0020(17) 0.0012(16) 0.0043(16)
C18 0.034(2) 0.043(2) 0.0297(19) 0.0036(17) 0.0000(16) 0.0070(17)
C19 0.042(2) 0.043(2) 0.039(2) 0.0156(19) 0.0123(18) 0.0156(19)
C20 0.042(2) 0.032(2) 0.056(3) 0.0172(19) 0.019(2) 0.0142(18)
C21 0.0303(18) 0.0273(17) 0.0336(19) -0.0001(15) 0.0133(15) -0.0041(14)
C22 0.038(2) 0.035(2) 0.037(2) -0.0005(17) 0.0080(17) -0.0076(17)
C23 0.054(3) 0.049(3) 0.036(2) -0.003(2) 0.012(2) -0.020(2)
C24 0.082(4) 0.049(3) 0.046(3) -0.012(2) 0.032(3) -0.018(3)
C25 0.082(4) 0.041(3) 0.069(4) -0.006(2) 0.048(3) 0.003(3)
C26 0.049(2) 0.036(2) 0.052(3) 0.005(2) 0.024(2) 0.0068(19)
C27 0.055(3) 0.049(3) 0.043(2) -0.002(2) 0.011(2) 0.004(2)
C28 0.031(2) 0.048(3) 0.065(3) -0.004(2) 0.007(2) -0.005(2)
C29 0.069(4) 0.065(4) 0.064(4) -0.008(3) 0.030(3) 0.021(3)
C30 0.037(2) 0.046(2) 0.040(2) 0.009(2) 0.0120(18) 0.0148(19)

loop_
_atom_type_symbol
_atom_type_description
_atom_type_scat_dispersion_real
_atom_type_scat_dispersion_imag
_atom_type_scat_source
C C 0.0033 0.0016 'International Tables Vol C Tables 4.2.6.8 and 6.1.1.4'
N N 0.0061 0.0033 'International Tables Vol C Tables 4.2.6.8 and 6.1.1.4'
O O 0.0106 0.0060 'International Tables Vol C Tables 4.2.6.8 and 6.1.1.4'
F F 0.0171 0.0103 'International Tables Vol C Tables 4.2.6.8 and 6.1.1.4'
S S 0.1246 0.1234 'International Tables Vol C Tables 4.2.6.8 and 6.1.1.4'
Mo Mo -1.6832 0.6857 'International Tables Vol C Tables 4.2.6.8 and 6.1.1.4'
H H 0.0000 0.0000 'International Tables Vol C Tables 4.2.6.8 and 6.1.1.4'

loop_
_geom_angle_atom_site_label_1
_geom_angle_atom_site_label_2
_geom_angle_atom_site_label_3
_geom_angle
_geom_angle_site_symmetry_1
_geom_angle_site_symmetry_3
O4 S1 O4 180.000(2) 3_667 .
O4 S1 O1 112.4(3) 3_667 .
O4 S1 O1 67.6(3) . .
O4 S1 O1 67.6(3) 3_667 3_667
O4 S1 O1 112.4(3) . 3_667
O1 S1 O1 180.000(2) . 3_667
O4 S1 O3 69.5(3) 3_667 3_667
O4 S1 O3 110.5(3) . 3_667
O1 S1 O3 72.0(3) . 3_667
O1 S1 O3 108.0(3) 3_667 3_667
O4 S1 O3 110.5(3) 3_667 .
O4 S1 O3 69.5(3) . .
O1 S1 O3 108.0(3) . .
O1 S1 O3 72.0(3) 3_667 .
O3 S1 O3 180.0(3) 3_667 .
O4 S1 O2 69.3(3) 3_667 .
O4 S1 O2 110.7(3) . .
O1 S1 O2 71.9(2) . .
O1 S1 O2 108.1(2) 3_667 .
O3 S1 O2 106.9(2) 3_667 .
O3 S1 O2 73.1(3) . .
O4 S1 O2 110.7(3) 3_667 3_667
O4 S1 O2 69.3(3) . 3_667
O1 S1 O2 108.1(2) . 3_667
O1 S1 O2 71.9(2) 3_667 3_667
O3 S1 O2 73.1(3) 3_667 3_667
O3 S1 O2 106.9(2) . 3_667
O2 S1 O2 180.000(1) . 3_667
O19 Mo1 O18 104.94(19) . .
O19 Mo1 O9 104.5(2) . .
O18 Mo1 O9 95.60(16) . .
O19 Mo1 O20 101.22(18) . .
O18 Mo1 O20 87.25(13) . .
O9 Mo1 O20 152.43(18) . .
O19 Mo1 O12 100.6(2) . 3_667
O18 Mo1 O12 153.29(19) . 3_667
O9 Mo1 O12 85.48(14) . 3_667
O20 Mo1 O12 80.11(15) . 3_667
O19 Mo1 O1 159.51(19) . .
O18 Mo1 O1 93.70(16) . .
O9 Mo1 O1 64.59(17) . .
O20 Mo1 O1 87.88(16) . .
O12 Mo1 O1 62.62(17) 3_667 .
O16 Mo2 O14 103.9(2) . .
O16 Mo2 O17 103.71(17) . .
O14 Mo2 O17 95.68(16) . .
O16 Mo2 O15 103.1(2) . .
O14 Mo2 O15 87.03(14) . .
O17 Mo2 O15 151.52(19) . .
O16 Mo2 O18 101.47(17) . .
O14 Mo2 O18 153.60(19) . .
O17 Mo2 O18 85.38(12) . .
O15 Mo2 O18 80.09(14) . .
O16 Mo2 O3 161.40(17) . .
O14 Mo2 O3 64.93(19) . .
O17 Mo2 O3 92.51(16) . .
O15 Mo2 O3 62.98(18) . .
O18 Mo2 O3 88.68(15) . .
O10 Mo3 O8 103.11(19) . .
O10 Mo3 O15 104.25(19) . .
O8 Mo3 O15 95.12(19) . .
O10 Mo3 O11 102.90(18) . .
O8 Mo3 O11 152.8(2) . .
O15 Mo3 O11 86.08(15) . .
O10 Mo3 O21 101.80(18) . 3_667
O8 Mo3 O21 86.49(15) . 3_667
O15 Mo3 O21 152.8(2) . 3_667
O11 Mo3 O21 80.54(17) . 3_667
O22 Mo4 O21 104.2(2) . .
O22 Mo4 O20 103.83(18) . .
O21 Mo4 O20 94.93(16) . .
O22 Mo4 O7 102.8(2) . 3_667
O21 Mo4 O7 86.84(14) . 3_667
O20 Mo4 O7 152.0(2) . 3_667
O22 Mo4 O17 101.83(17) . .
O21 Mo4 O17 152.97(19) . .
O20 Mo4 O17 85.69(13) . .
O7 Mo4 O17 80.48(15) 3_667 .
O22 Mo4 O2 160.79(18) . 3_667
O21 Mo4 O2 65.18(18) . 3_667
O20 Mo4 O2 93.35(16) . 3_667
O7 Mo4 O2 62.05(18) 3_667 3_667
O17 Mo4 O2 87.80(16) . 3_667
O6 Mo5 O5 103.97(19) . .
O6 Mo5 O7 104.3(2) . .
O5 Mo5 O7 94.78(18) . .
O6 Mo5 O9 102.37(17) . .
O5 Mo5 O9 87.04(15) . .
O7 Mo5 O9 152.0(2) . .
O6 Mo5 O8 102.29(19) . .
O5 Mo5 O8 152.8(2) . .
O7 Mo5 O8 85.57(15) . .
O9 Mo5 O8 80.44(17) . .
O13 Mo6 O12 104.1(2) . .
O13 Mo6 O11 103.6(2) . .
O12 Mo6 O11 95.58(19) . .
O13 Mo6 O5 103.13(18) . 3_667
O12 Mo6 O5 86.48(15) . 3_667
O11 Mo6 O5 151.78(19) . 3_667
O13 Mo6 O14 102.3(2) . .
O12 Mo6 O14 152.4(2) . .
O11 Mo6 O14 85.72(15) . .
O5 Mo6 O14 79.97(17) 3_667 .
S1 O1 O4 54.9(2) . .
S1 O1 O3 54.8(2) . 3_667
O4 O1 O3 91.4(3) . 3_667
S1 O1 O2 55.0(2) . .
O4 O1 O2 91.7(3) . .
O3 O1 O2 87.4(3) 3_667 .
S1 O1 Mo1 127.5(3) . .
O4 O1 Mo1 72.9(2) . .
O3 O1 Mo1 138.3(3) 3_667 .
O2 O1 Mo1 130.2(3) . .
S1 O2 O4 53.0(2) . 3_667
S1 O2 O1 53.1(2) . .
O4 O2 O1 89.6(3) 3_667 .
S1 O2 O3 53.3(2) . .
O4 O2 O3 88.0(3) 3_667 .
O1 O2 O3 85.6(3) . .
S1 O2 Mo4 126.8(3) . 3_667
O4 O2 Mo4 73.9(2) 3_667 3_667
O1 O2 Mo4 139.3(3) . 3_667
O3 O2 Mo4 129.4(3) . 3_667
S1 O3 O4 53.1(2) . .
S1 O3 O1 53.2(2) . 3_667
O4 O3 O1 89.6(3) . 3_667
S1 O3 O2 53.6(2) . .
O4 O3 O2 88.3(3) . .
O1 O3 O2 85.9(3) 3_667 .
S1 O3 Mo2 127.3(3) . .
O4 O3 Mo2 74.3(2) . .
O1 O3 Mo2 131.4(3) 3_667 .
O2 O3 Mo2 137.3(3) . .
S1 O4 O1 57.6(2) . .
S1 O4 O2 57.6(2) . 3_667
O1 O4 O2 94.6(3) . 3_667
S1 O4 O3 57.4(2) . .
O1 O4 O3 94.3(3) . .
O2 O4 O3 92.8(3) 3_667 .
Mo5 O5 Mo6 142.1(2) . 3_667
Mo5 O7 Mo4 143.0(3) . 3_667
Mo3 O8 Mo5 142.1(2) . .
Mo1 O9 Mo5 142.1(2) . .
Mo6 O11 Mo3 142.4(2) . .
Mo6 O12 Mo1 143.0(2) . 3_667
Mo2 O14 Mo6 141.2(3) . .
Mo3 O15 Mo2 142.3(3) . .
Mo2 O17 Mo4 143.07(19) . .
Mo1 O18 Mo2 141.12(19) . .
Mo4 O20 Mo1 141.92(19) . .
Mo4 O21 Mo3 141.1(2) . 3_667
C6 O23 C7 117.0(3) . .
C8 O24 C9 110.8(3) . .
C11 O25 C10 117.9(3) . .
C16 O26 C17 117.1(3) . .
C19 O27 C18 111.0(3) . .
C1 O28 C20 118.5(3) . .
O28 C1 C2 125.7(4) . .
O28 C1 C6 115.2(4) . .
C2 C1 C6 119.1(4) . .
C3 C2 C1 120.7(5) . .
C2 C3 C4 120.3(4) . .
C3 C4 C5 119.9(5) . .
C6 C5 C4 119.8(4) . .
O23 C6 C5 124.8(4) . .
O23 C6 C1 115.1(4) . .
C5 C6 C1 120.2(4) . .
O23 C7 C8 108.5(3) . .
O24 C8 C7 110.6(3) . .
O24 C9 C10 109.6(3) . .
O25 C10 C9 107.9(3) . .
O25 C11 C12 125.0(4) . .
O25 C11 C16 115.6(3) . .
C12 C11 C16 119.4(4) . .
C11 C12 C13 119.6(4) . .
C14 C13 C12 120.4(4) . .
C13 C14 C15 120.5(4) . .
C16 C15 C14 119.7(4) . .
C15 C16 O26 124.8(4) . .
C15 C16 C11 120.3(4) . .
O26 C16 C11 114.9(3) . .
O26 C17 C18 107.3(3) . .
O27 C18 C17 110.0(3) . .
O27 C19 C20 110.0(4) . .
O28 C20 C19 107.0(3) . .
C22 C21 C26 122.7(4) . .
C22 C21 N1 118.6(4) . .
C26 C21 N1 118.7(4) . .
C21 C22 C23 117.1(4) . .
F1 C23 C24 119.2(5) . .
F1 C23 C22 118.2(5) . .
C24 C23 C22 122.6(5) . .
C23 C24 C25 118.5(5) . .
F2 C25 C26 120.2(9) . .
F2 C25 C24 118.9(8) . .
C26 C25 C24 120.8(5) . .
C25 C26 C21 118.2(5) . .
N2 C28 C27 179.2(7) . .
N3 C30 C29 178.4(6) . .

loop_
_geom_bond_atom_site_label_1
_geom_bond_atom_site_label_2
_geom_bond_distance
_geom_bond_site_symmetry_2
S1 O4 1.420(5) 3_667
S1 O4 1.420(5) .
S1 O1 1.466(4) .
S1 O1 1.466(4) 3_667
S1 O3 1.495(4) 3_667
S1 O3 1.495(4) .
S1 O2 1.501(4) .
S1 O2 1.501(4) 3_667
Mo1 O19 1.654(3) .
Mo1 O18 1.821(3) .
Mo1 O9 1.837(3) .
Mo1 O20 1.972(3) .
Mo1 O12 1.997(3) 3_667
Mo1 O1 2.504(5) .
Mo2 O16 1.653(3) .
Mo2 O14 1.824(3) .
Mo2 O17 1.834(3) .
Mo2 O15 1.972(3) .
Mo2 O18 2.002(3) .
Mo2 O3 2.497(5) .
Mo3 O10 1.653(3) .
Mo3 O8 1.829(3) .
Mo3 O15 1.833(4) .
Mo3 O11 1.983(3) .
Mo3 O21 1.986(4) 3_667
Mo4 O22 1.648(3) .
Mo4 O21 1.829(3) .
Mo4 O20 1.837(3) .
Mo4 O7 1.966(3) 3_667
Mo4 O17 1.993(3) .
Mo4 O2 2.491(5) 3_667
Mo5 O6 1.656(3) .
Mo5 O5 1.829(3) .
Mo5 O7 1.833(4) .
Mo5 O9 1.976(4) .
Mo5 O8 1.987(3) .
Mo6 O13 1.655(3) .
Mo6 O12 1.819(4) .
Mo6 O11 1.833(3) .
Mo6 O5 1.981(3) 3_667
Mo6 O14 1.996(4) .
F1 C23 1.342(7) .
F2 C25 1.310(12) .
O1 O4 1.605(6) .
O1 O3 1.741(6) 3_667
O1 O2 1.742(6) .
O2 O4 1.662(6) 3_667
O2 O3 1.784(6) .
O2 Mo4 2.491(5) 3_667
O3 O4 1.662(6) .
O3 O1 1.741(6) 3_667
O4 O2 1.662(6) 3_667
O5 Mo6 1.981(3) 3_667
O7 Mo4 1.966(3) 3_667
O12 Mo1 1.997(3) 3_667
O21 Mo3 1.986(4) 3_667
O23 C6 1.379(5) .
O23 C7 1.430(5) .
O24 C8 1.426(5) .
O24 C9 1.430(5) .
O25 C11 1.376(5) .
O25 C10 1.441(4) .
O26 C16 1.387(5) .
O26 C17 1.439(4) .
O27 C19 1.428(5) .
O27 C18 1.429(5) .
O28 C1 1.369(5) .
O28 C20 1.438(5) .
N1 C21 1.472(5) .
N2 C28 1.143(7) .
N3 C30 1.122(6) .
C1 C2 1.389(6) .
C1 C6 1.406(6) .
C2 C3 1.379(8) .
C3 C4 1.380(8) .
C4 C5 1.402(6) .
C5 C6 1.381(6) .
C7 C8 1.506(6) .
C9 C10 1.505(5) .
C11 C12 1.386(5) .
C11 C16 1.410(5) .
C12 C13 1.404(6) .
C13 C14 1.362(7) .
C14 C15 1.400(6) .
C15 C16 1.371(6) .
C17 C18 1.505(6) .
C19 C20 1.498(7) .
C21 C22 1.380(6) .
C21 C26 1.388(6) .
C22 C23 1.388(6) .
C23 C24 1.372(8) .
C24 C25 1.398(9) .
C25 C26 1.385(7) .
C27 C28 1.439(7) .
C29 C30 1.456(7) .
